data_2220372
loop_
_publ_author_name
'Gallagher, John F.'
'McMahon, Joyce'
'Anderson, Frankie P.'
'Lough, Alan J.'

_publ_section_title
;
 2,3-Difluoro-<i>N</i>-(2-pyridyl)benzamide
;
_journal_coeditor_code TK2329
_journal_issue 12
_journal_name_full 'Acta Crystallographica Section E'
_journal_page_first o2394
_journal_paper_doi 10.1107/S1600536808038269
_journal_volume 64
_journal_year 2008
_chemical_formula_iupac 'C12 H8 F2 N2 O'
_chemical_formula_moiety 'C12 H8 F2 N2 O'
_chemical_formula_structural 'C12 H8 F2 N2 O'
_chemical_formula_sum 'C12 H8 F2 N2 O'
_chemical_formula_weight 234.20
_chemical_melting_point 350
_chemical_name_systematic
;
2,3-Difluoro-<i>N</i>-(2-pyridyl)benzamide
;
_space_group_IT_number 14
_symmetry_cell_setting monoclinic
_symmetry_space_group_name_Hall '-P 2yn'
_symmetry_space_group_name_H-M 'P 1 21/n 1'
_atom_sites_solution_hydrogens geom
_atom_sites_solution_primary direct
_atom_sites_solution_secondary difmap
_cell_angle_alpha 90
_cell_angle_beta 100.2620(15)
_cell_angle_gamma 90
_cell_formula_units_Z 8
_cell_length_a 11.8515(4)
_cell_length_b 9.0554(2)
_cell_length_c 20.1075(7)
_cell_measurement_reflns_used 19375
_cell_measurement_temperature 150.0(10)
_cell_measurement_theta_max 27.5
_cell_measurement_theta_min 2.6
_cell_volume 2123.42(11)
_computing_cell_refinement 'DENZO--SMN (Otwinowski & Minor, 1997)'
_computing_data_collection 'KappaCCD Server Software (Nonius, 1997)'
_computing_data_reduction 'DENZO--SMN (Otwinowski & Minor, 1997)'
_computing_molecular_graphics 'PLATON (Spek, 2003)'
_computing_publication_material 'SHELXL97 (Sheldrick, 2008) and PREP8 (Ferguson, 1998)'
_computing_structure_refinement 'SHELXL97 (Sheldrick, 2008) and SORTX (McArdle, 1995)'
_computing_structure_solution 'SHELXS97 (Sheldrick, 2008)'
_diffrn_ambient_temperature 150.0(10)
_diffrn_measured_fraction_theta_full 0.990
_diffrn_measured_fraction_theta_max 0.990
_diffrn_measurement_device 'Nonius KappaCCD'
_diffrn_measurement_method '\f, \w scans with \k offsets'
_diffrn_radiation_monochromator graphite
_diffrn_radiation_source 'fine-focus sealed X-ray tube'
_diffrn_radiation_type 'Molybdenum K\a'
_diffrn_radiation_wavelength 0.71073
_diffrn_reflns_av_R_equivalents 0.045
_diffrn_reflns_av_sigmaI/netI 0.051
_diffrn_reflns_limit_h_max 15
_diffrn_reflns_limit_h_min -15
_diffrn_reflns_limit_k_max 11
_diffrn_reflns_limit_k_min -11
_diffrn_reflns_limit_l_max 26
_diffrn_reflns_limit_l_min -25
_diffrn_reflns_number 5113
_diffrn_reflns_theta_full 27.4
_diffrn_reflns_theta_max 27.4
_diffrn_reflns_theta_min 2.9
_diffrn_standards_number 2916
_exptl_absorpt_coefficient_mu 0.120
_exptl_absorpt_correction_T_max 0.981
_exptl_absorpt_correction_T_min 0.875
_exptl_absorpt_correction_type multi-scan
_exptl_absorpt_process_details '(SORTAV; Blessing, 1995)'
_exptl_crystal_colour colorless
_exptl_crystal_density_diffrn 1.465
_exptl_crystal_description block
_exptl_crystal_F_000 960
_exptl_crystal_size_max 0.26
_exptl_crystal_size_mid 0.20
_exptl_crystal_size_min 0.15
_refine_diff_density_max 0.22
_refine_diff_density_min -0.23
_refine_ls_extinction_coef 0.0082(18)
_refine_ls_extinction_expression Fc^*^=kFc[1+0.001xFc^2^\l^3^/sin(2\q)]^-1/4^
_refine_ls_extinction_method 'SHELXL97 (Sheldrick, 2008)'
_refine_ls_goodness_of_fit_ref 1.04
_refine_ls_hydrogen_treatment mixed
_refine_ls_matrix_type full
_refine_ls_number_parameters 316
_refine_ls_number_reflns 4803
_refine_ls_number_restraints 0
_refine_ls_restrained_S_all 1.04
_refine_ls_R_factor_all 0.084
_refine_ls_R_factor_gt 0.046
_refine_ls_shift/su_max_lt 0.001
_refine_ls_shift/su_mean 0.000
_refine_ls_structure_factor_coef Fsqd
_refine_ls_weighting_details 'w=1/[\s^2^(Fo^2^)+(0.0702P)^2^+0.0466P] where P=(Fo^2^+2Fc^2^)/3'
_refine_ls_weighting_scheme calc
_refine_ls_wR_factor_gt 0.108
_refine_ls_wR_factor_ref 0.128
_reflns_number_gt 3170
_reflns_number_total 4803
_reflns_threshold_expression I>2\s(I)
_cod_data_source_file tk2329.cif
_cod_data_source_block I
_cod_original_sg_symbol_H-M 'P 21/n'
_cod_database_code 2220372
_cod_database_fobs_code 2220372

loop_
_symmetry_equiv_pos_as_xyz
'x, y, z'
'-x+1/2, y+1/2, -z+1/2'
'-x, -y, -z'
'x-1/2, -y-1/2, z-1/2'

loop_
_atom_site_type_symbol
_atom_site_label
_atom_site_fract_x
_atom_site_fract_y
_atom_site_fract_z
_atom_site_U_iso_or_equiv
_atom_site_adp_type
_atom_site_calc_flag
_atom_site_refinement_flags
_atom_site_occupancy
F F12A 0.56446(8) 0.44877(11) 0.07324(5) 0.0425(3) Uani d . 1
F F13A 0.78621(9) 0.51655(11) 0.10099(5) 0.0488(3) Uani d . 1
O O1A 0.42720(10) 0.20016(14) -0.08253(6) 0.0395(3) Uani d . 1
C C1A 0.47361(14) 0.22193(17) -0.02420(8) 0.0305(4) Uani d . 1
N N1A 0.42289(12) 0.20469(17) 0.03102(7) 0.0335(3) Uani d . 1
C C11A 0.59705(14) 0.26753(17) -0.00730(8) 0.0290(4) Uani d . 1
C C12A 0.63682(14) 0.37604(18) 0.03976(8) 0.0321(4) Uani d . 1
C C13A 0.75099(15) 0.41319(18) 0.05327(9) 0.0355(4) Uani d . 1
C C14A 0.82865(15) 0.3464(2) 0.02003(9) 0.0393(4) Uani d . 1
C C15A 0.79011(15) 0.2389(2) -0.02769(9) 0.0381(4) Uani d . 1
C C16A 0.67583(15) 0.20015(18) -0.04120(8) 0.0325(4) Uani d . 1
C C21A 0.30662(14) 0.18055(17) 0.03269(8) 0.0299(4) Uani d . 1
N N22A 0.28635(11) 0.16084(15) 0.09545(7) 0.0314(3) Uani d . 1
C C23A 0.17744(14) 0.13679(18) 0.10248(9) 0.0346(4) Uani d . 1
C C24A 0.08688(15) 0.13592(19) 0.04919(9) 0.0377(4) Uani d . 1
C C25A 0.10971(15) 0.1603(2) -0.01501(10) 0.0410(4) Uani d . 1
C C26A 0.22090(15) 0.18089(18) -0.02435(9) 0.0350(4) Uani d . 1
F F12B 0.29582(9) 0.49048(12) 0.14007(5) 0.0443(3) Uani d . 1
F F13B 0.06988(10) 0.53646(13) 0.11073(6) 0.0554(3) Uani d . 1
O O1B 0.45792(11) 0.38227(17) 0.31766(6) 0.0555(4) Uani d . 1
C C1B 0.40611(15) 0.34390(19) 0.26233(8) 0.0354(4) Uani d . 1
N N1B 0.45292(12) 0.27166(16) 0.21504(7) 0.0325(3) Uani d . 1
C C11B 0.27918(14) 0.37060(18) 0.24278(8) 0.0328(4) Uani d . 1
C C12B 0.22995(15) 0.44225(18) 0.18387(8) 0.0345(4) Uani d . 1
C C13B 0.11332(16) 0.46598(19) 0.16891(9) 0.0386(4) Uani d . 1
C C14B 0.04218(16) 0.4186(2) 0.21145(10) 0.0421(4) Uani d . 1
C C15B 0.08962(16) 0.3480(2) 0.27087(10) 0.0445(5) Uani d . 1
C C16B 0.20703(16) 0.3250(2) 0.28624(9) 0.0395(4) Uani d . 1
C C21B 0.56780(14) 0.22849(17) 0.21788(8) 0.0303(4) Uani d . 1
N N22B 0.58589(12) 0.16736(16) 0.16024(7) 0.0344(3) Uani d . 1
C C23B 0.69244(15) 0.1202(2) 0.15795(9) 0.0384(4) Uani d . 1
C C24B 0.78295(15) 0.1326(2) 0.21110(9) 0.0389(4) Uani d . 1
C C25B 0.76225(16) 0.1964(2) 0.27011(9) 0.0427(5) Uani d . 1
C C26B 0.65348(15) 0.2447(2) 0.27418(9) 0.0390(4) Uani d . 1
H H1A 0.4709(16) 0.1978(19) 0.0706(9) 0.035(5) Uiso d . 1
H H14A 0.9074 0.3732 0.0295 0.047 Uiso calc R 1
H H15A 0.8428 0.1916 -0.0512 0.046 Uiso calc R 1
H H16A 0.6505 0.1264 -0.0741 0.039 Uiso calc R 1
H H23A 0.1621 0.1195 0.1466 0.042 Uiso calc R 1
H H24A 0.0108 0.1191 0.0563 0.045 Uiso calc R 1
H H25A 0.0486 0.1628 -0.0527 0.049 Uiso calc R 1
H H26A 0.2384 0.1949 -0.0682 0.042 Uiso calc R 1
H H1B 0.4059(17) 0.240(2) 0.1778(10) 0.043(5) Uiso d . 1
H H14B -0.0383 0.4340 0.2003 0.051 Uiso calc R 1
H H15B 0.0418 0.3153 0.3011 0.053 Uiso calc R 1
H H16B 0.2388 0.2770 0.3273 0.047 Uiso calc R 1
H H23B 0.7063 0.0758 0.1174 0.046 Uiso calc R 1
H H24B 0.8573 0.0983 0.2073 0.047 Uiso calc R 1
H H25B 0.8227 0.2069 0.3077 0.051 Uiso calc R 1
H H26B 0.6375 0.2881 0.3145 0.047 Uiso calc R 1

loop_
_atom_site_aniso_label
_atom_site_aniso_U_11
_atom_site_aniso_U_22
_atom_site_aniso_U_33
_atom_site_aniso_U_12
_atom_site_aniso_U_13
_atom_site_aniso_U_23
F12A 0.0384(6) 0.0438(6) 0.0455(6) 0.0052(4) 0.0084(5) -0.0136(5)
F13A 0.0455(7) 0.0452(6) 0.0519(7) -0.0065(5) -0.0018(5) -0.0134(5)
O1A 0.0386(7) 0.0519(8) 0.0264(7) -0.0028(5) 0.0015(5) -0.0038(5)
C1A 0.0317(9) 0.0328(9) 0.0258(9) 0.0030(7) 0.0020(7) -0.0014(7)
N1A 0.0241(8) 0.0508(9) 0.0244(8) -0.0028(6) 0.0008(6) -0.0018(6)
C11A 0.0311(9) 0.0313(8) 0.0243(8) 0.0017(6) 0.0040(7) 0.0021(7)
C12A 0.0321(9) 0.0333(9) 0.0315(9) 0.0058(7) 0.0073(7) -0.0006(7)
C13A 0.0371(10) 0.0326(9) 0.0342(9) -0.0036(7) -0.0008(8) -0.0017(8)
C14A 0.0286(9) 0.0461(10) 0.0428(11) -0.0013(8) 0.0055(8) 0.0042(9)
C15A 0.0334(10) 0.0468(10) 0.0352(10) 0.0067(8) 0.0093(8) 0.0025(8)
C16A 0.0373(10) 0.0337(9) 0.0266(9) 0.0030(7) 0.0056(7) 0.0006(7)
C21A 0.0286(9) 0.0308(8) 0.0296(9) 0.0011(6) 0.0035(7) -0.0006(7)
N22A 0.0286(8) 0.0353(8) 0.0300(8) -0.0001(6) 0.0047(6) -0.0010(6)
C23A 0.0357(10) 0.0339(9) 0.0354(10) -0.0019(7) 0.0095(8) -0.0022(7)
C24A 0.0296(9) 0.0401(10) 0.0426(11) -0.0049(7) 0.0041(8) -0.0015(8)
C25A 0.0322(10) 0.0476(11) 0.0389(10) -0.0033(8) -0.0048(8) -0.0009(8)
C26A 0.0320(10) 0.0417(10) 0.0292(9) -0.0011(7) -0.0003(7) 0.0016(8)
F12B 0.0424(6) 0.0497(6) 0.0426(6) 0.0017(5) 0.0121(5) 0.0126(5)
F13B 0.0462(7) 0.0643(7) 0.0531(7) 0.0097(5) 0.0014(5) 0.0206(6)
O1B 0.0459(8) 0.0824(10) 0.0345(8) 0.0130(7) -0.0024(6) -0.0221(7)
C1B 0.0376(10) 0.0408(10) 0.0272(9) 0.0025(7) 0.0041(8) -0.0026(8)
N1B 0.0296(8) 0.0422(8) 0.0243(7) 0.0018(6) 0.0008(6) -0.0035(6)
C11B 0.0360(10) 0.0340(9) 0.0286(9) 0.0021(7) 0.0060(7) -0.0057(7)
C12B 0.0374(10) 0.0356(9) 0.0320(9) -0.0011(7) 0.0103(8) -0.0003(8)
C13B 0.0389(11) 0.0376(10) 0.0377(10) 0.0043(8) 0.0022(8) 0.0030(8)
C14B 0.0336(10) 0.0465(10) 0.0459(11) 0.0018(8) 0.0063(8) -0.0054(9)
C15B 0.0417(11) 0.0544(11) 0.0402(11) -0.0027(9) 0.0148(9) -0.0056(9)
C16B 0.0420(11) 0.0489(11) 0.0284(9) 0.0032(8) 0.0084(8) -0.0017(8)
C21B 0.0330(9) 0.0310(8) 0.0266(9) 0.0001(6) 0.0043(7) 0.0011(7)
N22B 0.0331(8) 0.0393(8) 0.0292(8) 0.0037(6) 0.0015(6) -0.0024(6)
C23B 0.0364(10) 0.0424(10) 0.0355(10) 0.0076(8) 0.0045(8) -0.0038(8)
C24B 0.0303(10) 0.0458(10) 0.0387(10) 0.0035(7) 0.0014(8) 0.0024(8)
C25B 0.0350(10) 0.0552(12) 0.0342(10) -0.0007(8) -0.0037(8) -0.0006(9)
C26B 0.0367(10) 0.0504(11) 0.0280(9) 0.0002(8) 0.0006(8) -0.0023(8)

loop_
_atom_type_symbol
_atom_type_description
_atom_type_scat_dispersion_real
_atom_type_scat_dispersion_imag
_atom_type_scat_source
C C 0.0033 0.0016 'International Tables Vol C Tables 4.2.6.8 and 6.1.1.4'
H H 0.0000 0.0000 'International Tables Vol C Tables 4.2.6.8 and 6.1.1.4'
N N 0.0061 0.0033 'International Tables Vol C Tables 4.2.6.8 and 6.1.1.4'
O O 0.0106 0.0060 'International Tables Vol C Tables 4.2.6.8 and 6.1.1.4'
F F 0.0171 0.0103 'International Tables Vol C Tables 4.2.6.8 and 6.1.1.4'

loop_
_geom_angle_atom_site_label_1
_geom_angle_atom_site_label_2
_geom_angle_atom_site_label_3
_geom_angle
_geom_angle_publ_flag
O1A C1A N1A 125.19(16) no
O1A C1A C11A 121.14(15) no
N1A C1A C11A 113.64(14) no
C1A N1A C21A 128.01(14) no
C1A N1A H1A 115.5(11) ?
C21A N1A H1A 116.1(11) ?
C12A C11A C16A 117.95(15) ?
C12A C11A C1A 123.29(15) ?
C16A C11A C1A 118.75(15) ?
F12A C12A C11A 121.07(15) no
F12A C12A C13A 118.17(15) no
C13A C12A C11A 120.76(15) ?
F13A C13A C12A 118.59(15) no
F13A C13A C14A 120.15(16) no
C14A C13A C12A 121.25(16) ?
C13A C14A C15A 118.72(17) ?
C16A C15A C14A 120.42(16) ?
C15A C16A C11A 120.89(16) ?
N22A C21A C26A 123.43(15) ?
N22A C21A N1A 112.70(14) ?
C26A C21A N1A 123.84(15) ?
C21A N22A C23A 117.32(14) ?
N22A C23A C24A 123.44(16) ?
C23A C24A C25A 118.11(16) ?
C26A C25A C24A 120.02(16) ?
C25A C26A C21A 117.62(16) ?
C13A C14A H14A 120.6 ?
C15A C14A H14A 120.6 ?
C16A C15A H15A 119.8 ?
C14A C15A H15A 119.8 ?
C15A C16A H16A 119.6 ?
C11A C16A H16A 119.6 ?
C23A C24A H24A 120.9 ?
C25A C24A H24A 120.9 ?
C26A C25A H25A 120.0 ?
C24A C25A H25A 120.0 ?
N22A C23A H23A 118.3 ?
C24A C23A H23A 118.3 ?
C25A C26A H26A 121.2 ?
C21A C26A H26A 121.2 ?
O1B C1B N1B 125.13(16) no
O1B C1B C11B 120.60(15) no
N1B C1B C11B 114.22(14) no
C1B N1B C21B 128.38(14) no
C1B N1B H1B 118.2(12) ?
C21B N1B H1B 113.3(12) ?
C12B C11B C16B 117.68(16) ?
C12B C11B C1B 123.21(15) ?
C16B C11B C1B 119.09(15) ?
F12B C12B C11B 120.36(15) no
F12B C12B C13B 118.78(15) no
C13B C12B C11B 120.86(16) ?
F13B C13B C12B 118.38(16) no
F13B C13B C14B 120.37(17) no
C14B C13B C12B 121.25(17) ?
C13B C14B C15B 118.86(17) ?
C14B C15B C16B 119.97(17) ?
C15B C16B C11B 121.37(17) ?
N22B C21B C26B 123.00(16) ?
N22B C21B N1B 112.55(14) ?
C26B C21B N1B 124.44(15) ?
C21B N22B C23B 117.33(14) ?
N22B C23B C24B 123.73(17) ?
C23B C24B C25B 117.90(17) ?
C26B C25B C24B 119.71(17) ?
C25B C26B C21B 118.32(16) ?
C13B C14B H14B 120.6 ?
C15B C14B H14B 120.6 ?
C14B C15B H15B 120.0 ?
C16B C15B H15B 120.0 ?
C15B C16B H16B 119.3 ?
C11B C16B H16B 119.3 ?
N22B C23B H23B 118.1 ?
C24B C23B H23B 118.1 ?
C23B C24B H24B 121.0 ?
C25B C24B H24B 121.0 ?
C26B C25B H25B 120.1 ?
C24B C25B H25B 120.1 ?
C25B C26B H26B 120.8 ?
C21B C26B H26B 120.8 ?

loop_
_geom_bond_atom_site_label_1
_geom_bond_atom_site_label_2
_geom_bond_distance
_geom_bond_publ_flag
F12A C12A 1.3520(18) no
F13A C13A 1.3522(19) no
O1A C1A 1.2195(19) no
C1A N1A 1.363(2) no
C1A C11A 1.500(2) no
N1A C21A 1.402(2) no
C11A C12A 1.387(2) ?
C11A C16A 1.391(2) ?
C12A C13A 1.374(2) ?
C13A C14A 1.371(2) ?
C14A C15A 1.386(3) ?
C15A C16A 1.378(2) ?
C21A N22A 1.338(2) ?
C21A C26A 1.390(2) ?
N22A C23A 1.341(2) ?
C23A C24A 1.375(2) ?
C24A C25A 1.383(3) ?
C25A C26A 1.377(2) ?
F12B C12B 1.3493(19) no
F13B C13B 1.351(2) no
O1B C1B 1.221(2) no
C1B N1B 1.352(2) no
C1B C11B 1.505(2) no
N1B C21B 1.408(2) no
C11B C12B 1.385(2) ?
C11B C16B 1.390(2) ?
C12B C13B 1.378(2) ?
C13B C14B 1.373(3) ?
C14B C15B 1.383(3) ?
C15B C16B 1.386(3) ?
C21B N22B 1.336(2) ?
C21B C26B 1.387(2) ?
N22B C23B 1.342(2) ?
C23B C24B 1.377(2) ?
C24B C25B 1.380(3) ?
C25B C26B 1.377(3) ?
N1A H1A 0.894(19) ?
C14A H14A 0.9500 ?
C15A H15A 0.9500 ?
C16A H16A 0.9500 ?
C23A H23A 0.9500 ?
C24A H24A 0.9500 ?
C25A H25A 0.9500 ?
C26A H26A 0.9500 ?
N1B H1B 0.90(2) ?
C14B H14B 0.9500 ?
C15B H15B 0.9500 ?
C16B H16B 0.9500 ?
C23B H23B 0.9500 ?
C24B H24B 0.9500 ?
C25B H25B 0.9500 ?
C26B H26B 0.9500 ?

loop_
_geom_hbond_atom_site_label_D
_geom_hbond_atom_site_label_H
_geom_hbond_atom_site_label_A
_geom_hbond_site_symmetry_A
_geom_hbond_distance_DH
_geom_hbond_distance_HA
_geom_hbond_distance_DA
_geom_hbond_angle_DHA
_geom_hbond_publ_flag
N1A H1A N22B . 0.894(19) 2.076(19) 2.968(2) 175.9(16) yes
N1B H1B N22A . 0.90(2) 2.10(2) 2.999(2) 175.4(17) yes
C26A H26A O1A . 0.95 2.31 2.898(2) 120 no
C26B H26B O1B . 0.95 2.30 2.900(2) 120 no
C25B H25B O1A 4_666 0.95 2.48 3.379(2) 159 yes
C25A H25A O1B 4_565 0.95 2.67 3.542(2) 153 yes

loop_
_geom_torsion_atom_site_label_1
_geom_torsion_atom_site_label_2
_geom_torsion_atom_site_label_3
_geom_torsion_atom_site_label_4
_geom_torsion
_geom_torsion_publ_flag
O1A C1A N1A C21A -10.0(3) no
C11A C1A N1A C21A 171.67(15) no
O1A C1A C11A C12A 137.44(17) no
N1A C1A C11A C12A -44.2(2) ?
O1A C1A C11A C16A -41.3(2) ?
N1A C1A C11A C16A 137.08(16) ?
C16A C11A C12A F12A 178.24(14) ?
C1A C11A C12A F12A -0.5(2) ?
C16A C11A C12A C13A -1.3(2) ?
C1A C11A C12A C13A 179.93(16) ?
F12A C12A C13A F13A 2.4(2) ?
C11A C12A C13A F13A -178.07(15) ?
F12A C12A C13A C14A -178.45(15) ?
C11A C12A C13A C14A 1.1(3) ?
F13A C13A C14A C15A 178.79(16) ?
C12A C13A C14A C15A -0.4(3) ?
C13A C14A C15A C16A -0.1(3) ?
C14A C15A C16A C11A -0.1(3) ?
C12A C11A C16A C15A 0.8(2) ?
C1A C11A C16A C15A 179.64(15) ?
C1A N1A C21A N22A 176.76(16) ?
C1A N1A C21A C26A -4.9(3) ?
C26A C21A N22A C23A 1.7(2) ?
N1A C21A N22A C23A -179.97(14) ?
C21A N22A C23A C24A -2.0(2) ?
N22A C23A C24A C25A 0.4(3) ?
C23A C24A C25A C26A 1.6(3) ?
C24A C25A C26A C21A -1.9(3) ?
N22A C21A C26A C25A 0.2(3) ?
N1A C21A C26A C25A -177.96(16) ?
O1B C1B N1B C21B -1.4(3) no
C11B C1B N1B C21B -179.18(15) no
O1B C1B C11B C12B 127.03(19) no
N1B C1B C11B C12B -55.1(2) ?
O1B C1B C11B C16B -51.4(2) ?
N1B C1B C11B C16B 126.52(17) ?
C16B C11B C12B F12B 179.31(15) ?
C1B C11B C12B F12B 0.9(2) ?
C16B C11B C12B C13B -0.5(2) ?
C1B C11B C12B C13B -178.94(16) ?
F12B C12B C13B F13B 0.2(2) ?
C11B C12B C13B F13B 180.00(15) ?
F12B C12B C13B C14B 179.65(16) ?
C11B C12B C13B C14B -0.5(3) ?
F13B C13B C14B C15B -179.45(16) ?
C12B C13B C14B C15B 1.1(3) ?
C13B C14B C15B C16B -0.6(3) ?
C14B C15B C16B C11B -0.5(3) ?
C12B C11B C16B C15B 1.0(3) ?
C1B C11B C16B C15B 179.48(16) ?
C1B N1B C21B N22B -175.88(16) ?
C1B N1B C21B C26B 5.0(3) ?
C26B C21B N22B C23B 0.1(2) ?
N1B C21B N22B C23B -179.03(15) ?
C21B N22B C23B C24B -0.5(3) ?
N22B C23B C24B C25B 0.4(3) ?
C23B C24B C25B C26B 0.2(3) ?
C24B C25B C26B C21B -0.6(3) ?
N22B C21B C26B C25B 0.5(3) ?
N1B C21B C26B C25B 179.45(16) ?

loop_
_cod_related_entry_id
_cod_related_entry_database
_cod_related_entry_code
1 ChemSpider 24741210
